data_7705404
loop_
_publ_author_name
'Jo, Minyoung'
'Li, Jingbai'
'Dragulescu-Andrasi, Alina'
'Rogachev, Andrey Yu'
'Shatruk, Michael'

_publ_section_title
;
 Incorporation of coinage metal-NHC complexes into heptaphosphide
 clusters.
;
_journal_issue 37
_journal_name_full 'Dalton transactions (Cambridge, England : 2003)'
_journal_page_first 12955
_journal_page_last 12959
_journal_paper_doi 10.1039/d0dt03119d
_journal_volume 49
_journal_year 2020
_chemical_formula_moiety 'C81 H108 Au3 N6 P7, C4 H8 O'
_chemical_formula_sum 'C85 H116 Au3 N6 O P7'
_chemical_formula_weight 2045.52
_chemical_properties_physical Air-sensitive,Moisture-sensitive
_space_group_crystal_system monoclinic
_space_group_IT_number 14
_space_group_name_Hall '-P 2ybc'
_space_group_name_H-M_alt 'P 1 21/c 1'
_atom_sites_solution_hydrogens geom
_audit_creation_date 2020-01-18
_audit_creation_method
;
Olex2 1.2
(compiled 2018.05.29 svn.r3508 for OlexSys, GUI svn.r5506)
;
_audit_update_record
;
2020-01-18 deposited with the CCDC.	2020-09-09 downloaded from the CCDC.
;
_cell_angle_alpha 90
_cell_angle_beta 125.2160(10)
_cell_angle_gamma 90
_cell_formula_units_Z 4
_cell_length_a 18.4686(2)
_cell_length_b 17.44450(10)
_cell_length_c 34.2250(3)
_cell_measurement_reflns_used 180436
_cell_measurement_temperature 149.99(10)
_cell_measurement_theta_max 77.6190
_cell_measurement_theta_min 2.7950
_cell_volume 9008.44(18)
_computing_cell_refinement 'CrysAlisPro 1.171.40.43a (Rigaku OD, 2019)'
_computing_data_collection 'CrysAlisPro 1.171.40.43a (Rigaku OD, 2019)'
_computing_data_reduction 'CrysAlisPro 1.171.40.43a (Rigaku OD, 2019)'
_computing_molecular_graphics 'Olex2 (Dolomanov et al., 2009)'
_computing_publication_material 'Olex2 (Dolomanov et al., 2009)'
_computing_structure_refinement 'ShelXL (Sheldrick, 2015)'
_computing_structure_solution 'XT (Sheldrick, 2015)'
_diffrn_ambient_environment N~2~
_diffrn_ambient_temperature 149.99(10)
_diffrn_detector 'CCD plate'
_diffrn_detector_area_resol_mean 10.0000
_diffrn_detector_type HyPix
_diffrn_measured_fraction_theta_full 1.000
_diffrn_measured_fraction_theta_max 0.990
_diffrn_measurement_details
;
List of Runs (angles in degrees, time in seconds):

  # Type    Start    End  Width  t~exp~   \w     \q     \k     \f   Frames
#--------------------------------------------------------------------------
  1  \w     -7.00  19.00   0.50    1.10    --   47.20 -21.00  14.00   52
  2  \w     64.00  95.00   0.50    4.39    --  107.75 -94.00 -90.00   62
  3  \w     62.00 100.00   0.50    4.39    --  107.75 -94.00 -60.00   76
  4  \w     69.00  99.00   0.50    4.39    --  107.75 -77.00  30.00   60
  5  \w     43.00  70.00   0.50    4.39    --  107.75 -61.00  60.00   54
  6  \w     39.00  71.00   0.50    4.39    --  107.75 -61.00   0.00   64
  7  \w     53.00 105.00   0.50    4.39    --  107.75 -94.00  60.00  104
  8  \w     59.00  98.00   0.50    4.39    --  107.75 -77.00 150.00   78
  9  \w     41.00 104.00   0.50    4.39    --  107.75 -77.00 120.00  126
 10  \w     39.00  70.00   0.50    4.39    --  107.75 -61.00  30.00   62
 11  \w     35.00  60.00   0.50    4.39    --  107.75 -61.00 -30.00   50
 12  \w     35.00  60.00   0.50    4.39    --  107.75 -61.00 -90.00   50
 13  \w     38.00  69.00   0.50    4.39    --  107.75 -77.00-120.00   62
 14  \w     41.00  66.00   0.50    4.39    --  107.75 -94.00-180.00   50
 15  \w     47.00  76.00   0.50    4.39    --  107.75 -77.00-150.00   58
 16  \w     48.00 106.00   0.50    4.39    --  107.75 -94.00-120.00  116
 17  \w     46.00  71.00   0.50    4.39    --  107.75 -61.00-180.00   50
 18  \w     35.00 106.00   0.50    4.39    --  107.75 -94.00-150.00  142
 19  \w     45.00  80.00   0.50    1.10    --   47.20  21.00-178.00   70
 20  \w     98.00 177.00   0.50    4.39    --  107.75  21.00-178.00  158
 21  \w    110.00 136.00   0.50    4.39    --  107.75  45.00 -90.00   52
 22  \w    117.00 175.00   0.50    4.39    --  107.75  15.00-150.00  116
 23  \w     95.00 144.00   0.50    4.39    --  107.75  15.00  90.00   98
 24  \w     98.00 162.00   0.50    4.39    --  107.75  15.00 120.00  128
 25  \w     41.00 101.00   0.50    4.39    --  107.75 -94.00 120.00  120
 26  \w     35.00  70.00   0.50    4.39    --  107.75 -61.00 120.00   70
 27  \w    -28.00  26.00   0.50    1.10    --  -47.20  21.00-178.00  108
 28  \w    -27.00   7.00   0.50    1.10    --  -47.20  19.00 -30.00   68
 29  \w    -44.00 -17.00   0.50    4.39    --  -86.25  45.00 -30.00   54
 30  \w    -48.00 -15.00   0.50    4.39    --  -86.25  45.00  30.00   66
 31  \w   -123.00 -38.00   0.50    1.10    --  -47.20 -21.00  14.00  170
 32  \w   -138.00-113.00   0.50    4.39    --  -86.25 -21.00  14.00   50
 33  \w    -84.00 -18.00   0.50    1.10    --  -47.20 125.00-180.00  132
 34  \w   -110.00 -35.00   0.50    1.10    --  -47.20 -19.00 120.00  150
 35  \w   -119.00 -35.00   0.50    1.10    --  -47.20 -43.00-110.15  168
 36  \w    -70.00 -34.00   0.50    1.10    --  -47.20 -43.00 149.38   72
 37  \w    -63.00 -34.00   0.50    1.10    --  -47.20 -44.00 100.42   58
 38  \w    -82.00 -34.00   0.50    1.10    --  -47.20 -45.00 -15.55   96
 39  \w    -68.00 -32.00   0.50    1.10    --  -47.20 -57.00  90.00   72
 40  \w    -50.00 -24.00   0.50    1.10    --  -47.20 -77.00 -90.00   52
 41  \w    -55.00 -28.00   0.50    1.10    --  -47.20 -67.00  30.07   54
 42  \w     78.00 109.00   0.50    1.10    --   47.20  77.00 120.00   62
 43  \w     25.00  55.00   0.50    1.10    --   47.20  77.00  30.00   60
 44  \w     32.00  59.00   0.50    1.10    --   47.20  57.00-120.00   54
 45  \w     25.00  58.00   0.50    1.10    --   47.20  77.00  90.00   66
 46  \w     37.00 106.00   0.50    1.10    --   47.20  37.00-120.00  138
 47  \w     25.00  55.00   0.50    1.10    --   47.20  77.00-120.00   60
 48  \w     34.00  93.00   0.50    1.10    --   47.20-125.00  30.00  118
 49  \w     25.00  64.00   0.50    1.10    --   47.20  77.00 -60.00   78
 50  \w     25.00  56.00   0.50    1.10    --   47.20  77.00 150.00   62
 51  \w     25.00  50.00   0.50    1.10    --   47.20  77.00   0.00   50
 52  \w     49.00  94.00   0.50    1.10    --   47.20-125.00-120.00   90
 53  \w     26.00  51.00   0.50    1.10    --   47.20  77.00 120.00   50
 54  \w     25.00  71.00   0.50    1.10    --   47.20  77.00-180.00   92
 55  \w    -92.00 -64.00   0.50    4.39    --  -86.25 -76.00 106.11   56
 56  \w    -87.00 -62.00   0.50    4.39    --  -86.25 -79.00  45.04   50
 57  \w    -88.00 -63.00   0.50    4.39    --  -86.25 -77.00-120.00   50
 58  \w    -88.00 -62.00   0.50    4.39    --  -86.25 -79.00 137.74   52
 59  \w    -89.00 -63.00   0.50    4.39    --  -86.25 -77.00-102.10   52
 60  \w    -87.00 -62.00   0.50    4.39    --  -86.25 -79.00 -90.39   50
 61  \w    -91.00 -64.00   0.50    4.39    --  -86.25 -75.00  95.82   54
 62  \w    -88.00 -63.00   0.50    4.39    --  -86.25 -78.00 -48.39   50
 63  \w    -88.00 -62.00   0.50    4.39    --  -86.25 -80.00 130.20   52
 64  \w   -155.00-122.00   0.50    4.39    --  -86.25 -79.00 137.74   66
 65  \w    -88.00 -62.00   0.50    4.39    --  -86.25 -79.00 -76.87   52
 66  \w    -88.00 -63.00   0.50    4.39    --  -86.25 -77.00 -44.00   50
 67  \w    -91.00 -65.00   0.50    4.39    --  -86.25 -72.00  72.95   52
 68  \w   -148.00-122.00   0.50    4.39    --  -86.25 -79.00 -76.87   52
 69  \w    -87.00 -62.00   0.50    4.39    --  -86.25 -80.00 169.50   50
 70  \w    -98.00 -64.00   0.50    4.39    --  -86.25 -75.00-140.69   68
 71  \w   -102.00 -63.00   0.50    4.39    --  -86.25 -77.00 -30.00   78
 72  \w    -89.00 -64.00   0.50    4.39    --  -86.25 -75.00-160.73   50
 73  \w    -89.00 -63.00   0.50    4.39    --  -86.25 -77.00   0.00   52
 74  \w    -90.00 -64.00   0.50    4.39    --  -86.25 -76.00-172.04   52
 75  \w    -88.00 -62.00   0.50    4.39    --  -86.25 -80.00 -58.38   52
 76  \w    -89.00 -63.00   0.50    4.39    --  -86.25 -77.00  17.91   52
 77  \w    -89.00 -63.00   0.50    4.39    --  -86.25 -77.00  30.00   52
 78  \w    -88.00 -63.00   0.50    4.39    --  -86.25 -77.00-180.00   50
 79  \w   -104.00 -62.00   0.50    4.39    --  -86.25 -80.00  -4.76   84
 80  \w    -88.00 -62.00   0.50    4.39    --  -86.25 -80.00 156.76   52
 81  \w    -90.00 -64.00   0.50    4.39    --  -86.25 -76.00  51.59   52
 82  \w    -89.00 -64.00   0.50    4.39    --  -86.25 -76.00  62.32   50
 83  \w    -89.00 -63.00   0.50    4.39    --  -86.25 -77.00  90.00   52
 84  \w     73.00 107.00   0.50    4.39    --  107.75-105.00  21.17   68
 85  \w     93.00 120.00   0.50    4.39    --  107.75  61.00  30.00   54
 86  \w     37.00  66.00   0.50    4.39    --  107.75-105.00  21.17   58
 87  \w     85.00 114.00   0.50    4.39    --  107.75  77.00-120.00   58
 88  \w    130.00 170.00   0.50    4.39    --  107.75  75.00  -8.46   80
 89  \w     86.00 125.00   0.50    4.39    --  107.75  77.00 120.00   78
 90  \w     86.00 111.00   0.50    4.39    --  107.75  75.00  -8.46   50
 91  \w    129.00 174.00   0.50    4.39    --  107.75  77.00-120.00   90
 92  \w    143.00 172.00   0.50    4.39    --  107.75  77.00   0.00   58
 93  \w    139.00 175.00   0.50    4.39    --  107.75  61.00  30.00   72
 94  \w     85.00 121.00   0.50    4.39    --  107.75  77.00  90.00   72
 95  \w    135.00 161.00   0.50    4.39    --  107.75  77.00  90.00   52
 96  \w     85.00 125.00   0.50    4.39    --  107.75  77.00   0.00   80
 97  \w     84.00 159.00   0.50    4.39    --  107.75  79.00 -49.87  150
 98  \w     85.00 143.00   0.50    4.39    --  107.75  77.00 -90.00  116
 99  \w     81.00 107.00   0.50    4.39    --  107.75-109.00-107.35   52
100  \w    124.00 164.00   0.50    4.39    --  107.75  80.00 -69.68   80
101  \w     85.00 116.00   0.50    4.39    --  107.75-131.00 134.57   62
102  \w     38.00  81.00   0.50    4.39    --  107.75-131.00 134.57   86
103  \w     86.00 120.00   0.50    4.39    --  107.75  80.00 -69.68   68
104  \w     36.00 106.00   0.50    4.39    --  107.75 -94.00  30.00  140
105  \w    136.00 168.00   0.50    4.39    --  107.75  77.00 150.00   64
106  \w     85.00 171.00   0.50    4.39    --  107.75  77.00 -30.00  172
107  \w     97.00 124.00   0.50    4.39    --  107.75-141.00-120.95   54
108  \w     48.00  75.00   0.50    4.39    --  107.75-141.00-120.95   54
109  \w     83.00 108.00   0.50    4.39    --  107.75-113.00 -34.30   50
110  \w     94.00 144.00   0.50    4.39    --  107.75  61.00-120.00  100
111  \w     72.00 102.00   0.50    4.39    --  107.75 -94.00 -30.00   60
112  \w     35.00  77.00   0.50    4.39    --  107.75-113.00 -34.30   84
113  \w    136.00 178.00   0.50    4.39    --  107.75  77.00  30.00   84
114  \w    128.00 162.00   0.50    4.39    --  107.75  61.00 150.00   68
115  \w     87.00 120.00   0.50    4.39    --  107.75  77.00  30.00   66
116  \w     92.00 118.00   0.50    4.39    --  107.75  61.00 150.00   52
117  \w     92.00 175.00   0.50    4.39    --  107.75  61.00 120.00  166
118  \w     91.00 168.00   0.50    4.39    --  107.75  61.00 -90.00  154
119  \w    101.00 176.00   0.50    4.39    --  107.75  15.00  30.00  150
120  \w     85.00 111.00   0.50    4.39    --  107.75-125.00 -60.00   52
121  \w    142.00 168.00   0.50    4.39    --  107.75  66.00-144.63   52
122  \w     87.00 128.00   0.50    4.39    --  107.75  77.00 -60.00   82
123  \w    138.00 178.00   0.50    4.39    --  107.75  77.00 -60.00   80
124  \w     37.00  76.00   0.50    4.39    --  107.75-125.00 -60.00   78
125  \w     90.00 116.00   0.50    4.39    --  107.75  66.00-144.63   52
126  \w     85.00 111.00   0.50    4.39    --  107.75-125.00 150.00   52
127  \w     85.00 111.00   0.50    4.39    --  107.75  77.00 150.00   52
128  \w     39.00  64.00   0.50    4.39    --  107.75-125.00 150.00   50
129  \w    151.00 177.00   0.50    4.39    --  107.75  80.00 161.84   52
130  \w     35.00  95.00   0.50    4.39    --  107.75 -77.00 -30.00  120
131  \w     36.00 108.00   0.50    4.39    --  107.75-116.00  -6.68  144
132  \w     84.00 115.00   0.50    4.39    --  107.75  80.00 161.84   62
133  \w    140.00 166.00   0.50    4.39    --  107.75  77.00  60.00   52
134  \w     85.00 125.00   0.50    4.39    --  107.75  77.00  60.00   80
135  \w     85.00 159.00   0.50    4.39    --  107.75  77.00-150.00  148
136  \w    134.00 177.00   0.50    4.39    --  107.75  64.00  61.54   86
137  \w    125.00 151.00   0.50    4.39    --  107.75  77.00-180.00   52
138  \w     91.00 142.00   0.50    4.39    --  107.75  61.00  90.00  102
139  \w    149.00 176.00   0.50    4.39    --  107.75  61.00  90.00   54
140  \w     90.00 117.00   0.50    4.39    --  107.75  64.00  61.54   54
141  \w     85.00 120.00   0.50    4.39    --  107.75  77.00-180.00   70
142  \w    135.00 161.00   0.50    4.39    --  107.75  61.00 -60.00   52
143  \w    140.00 170.00   0.50    4.39    --  107.75  78.00-169.66   60
144  \w     92.00 123.00   0.50    4.39    --  107.75  61.00 -60.00   62
145  \w     86.00 118.00   0.50    4.39    --  107.75  78.00-169.66   64
;
_diffrn_measurement_device 'four-circle diffractometer'
_diffrn_measurement_device_type 'XtaLAB Synergy, Dualflex, HyPix'
_diffrn_measurement_method '\w scans'
_diffrn_orient_matrix_type 'CrysAlisPro convention (1999,Acta A55,543-557)'
_diffrn_orient_matrix_UB_11 0.1017218000
_diffrn_orient_matrix_UB_12 -0.0033138000
_diffrn_orient_matrix_UB_13 0.0282853000
_diffrn_orient_matrix_UB_21 0.0084013000
_diffrn_orient_matrix_UB_22 0.0236502000
_diffrn_orient_matrix_UB_23 0.0458328000
_diffrn_orient_matrix_UB_31 -0.0016318000
_diffrn_orient_matrix_UB_32 -0.0850129000
_diffrn_orient_matrix_UB_33 0.0116666000
_diffrn_radiation_monochromator mirror
_diffrn_radiation_probe x-ray
_diffrn_radiation_type CuK\a
_diffrn_radiation_wavelength 1.54184
_diffrn_reflns_av_R_equivalents 0.1845
_diffrn_reflns_av_unetI/netI 0.0491
_diffrn_reflns_Laue_measured_fraction_full 1.000
_diffrn_reflns_Laue_measured_fraction_max 0.990
_diffrn_reflns_limit_h_max 23
_diffrn_reflns_limit_h_min -23
_diffrn_reflns_limit_k_max 19
_diffrn_reflns_limit_k_min -21
_diffrn_reflns_limit_l_max 43
_diffrn_reflns_limit_l_min -43
_diffrn_reflns_number 331734
_diffrn_reflns_point_group_measured_fraction_full 1.000
_diffrn_reflns_point_group_measured_fraction_max 0.990
_diffrn_reflns_theta_full 67.684
_diffrn_reflns_theta_max 78.251
_diffrn_reflns_theta_min 2.809
_diffrn_source 'micro-focus sealed X-ray tube'
_diffrn_source_type 'PhotonJet (Cu) X-ray Source'
_exptl_absorpt_coefficient_mu 10.520
_exptl_absorpt_correction_T_max 1.00000
_exptl_absorpt_correction_T_min 0.23014
_exptl_absorpt_correction_type multi-scan
_exptl_absorpt_process_details
;
CrysAlisPro 1.171.40.43a (Rigaku Oxford Diffraction, 2019)
Empirical absorption correction using spherical harmonics,
 implemented in SCALE3 ABSPACK scaling algorithm.
;
_exptl_crystal_colour 'light yellow'
_exptl_crystal_density_diffrn 1.508
_exptl_crystal_description block
_exptl_crystal_F_000 4072
_exptl_crystal_recrystallization_method 'Slow evaporation of THF solution'
_exptl_crystal_size_max 0.2
_exptl_crystal_size_mid 0.2
_exptl_crystal_size_min 0.1
_refine_diff_density_max 1.587
_refine_diff_density_min -1.808
_refine_diff_density_rms 0.139
_refine_ls_extinction_method none
_refine_ls_goodness_of_fit_ref 1.064
_refine_ls_hydrogen_treatment constr
_refine_ls_matrix_type full
_refine_ls_number_parameters 943
_refine_ls_number_reflns 19133
_refine_ls_number_restraints 0
_refine_ls_restrained_S_all 1.064
_refine_ls_R_factor_all 0.0382
_refine_ls_R_factor_gt 0.0358
_refine_ls_shift/su_max 0.005
_refine_ls_shift/su_mean 0.000
_refine_ls_structure_factor_coef Fsqd
_refine_ls_weighting_details 'w=1/[\s^2^(Fo^2^)+(0.0527P)^2^+15.6964P] where P=(Fo^2^+2Fc^2^)/3'
_refine_ls_weighting_scheme calc
_refine_ls_wR_factor_gt 0.0974
_refine_ls_wR_factor_ref 0.0989
_reflns_Friedel_coverage 0.000
_reflns_number_gt 18139
_reflns_number_total 19133
_reflns_threshold_expression 'I > 2\s(I)'
_cod_data_source_file d0dt03119d2.cif
_cod_data_source_block Au-NHC-P7
_cod_depositor_comments 'Adding full bibliography for 7705403--7705404.cif.'
_cod_original_cell_volume 9008.43(16)
_cod_database_code 7705404
_shelx_shelxl_version_number 2014/7
_chemical_oxdiff_formula 'C85 H116 Au3 N7 P7'
_chemical_oxdiff_usercomment '150 K'
_shelx_space_group_comment
;
The symmetry employed for this shelxl refinement is uniquely defined
by the following loop, which should always be used as a source of
symmetry information in preference to the above space-group names.
They are only intended as comments.
;
_diffrn_oxdiff_digest_frames
;
019462e76349aa950f8a7cbeac0e61e7f310928c5a3
;
_reflns_odcompleteness_completeness 99.99
_reflns_odcompleteness_iscentric 1
_reflns_odcompleteness_theta 74.33
_olex2_refinement_description
;
1. Fixed Uiso
 At 1.2 times of:
  All C(H) groups, All C(H,H) groups
 At 1.5 times of:
  All C(H,H,H) groups
2.a Ternary CH refined with riding coordinates:
 C37(H37), C49(H49), C40(H40), C22(H22), C67(H67), C52(H52), C10(H10),
 C79(H79), C76(H76), C64(H64), C13(H13), C25(H25)
2.b Secondary CH2 refined with riding coordinates:
 C82(H82A,H82B), C85(H85A,H85B), C83(H83A,H83B), C84(H84A,H84B)
2.c Aromatic/amide H refined with riding coordinates:
 C56(H56), C3(H3), C57(H57), C30(H30), C2(H2), C34(H34), C29(H29), C35(H35),
 C60(H60), C8(H8), C47(H47), C61(H61), C45(H45), C46(H46), C72(H72), C20(H20),
 C19(H19), C33(H33), C62(H62), C74(H74), C73(H73), C18(H18), C6(H6), C7(H7)
2.d Idealised Me refined as rotating group:
 C65(H65A,H65B,H65C), C53(H53A,H53B,H53C), C38(H38A,H38B,H38C), C77(H77A,H77B,
 H77C), C78(H78A,H78B,H78C), C66(H66A,H66B,H66C), C51(H51A,H51B,H51C), C54(H54A,
 H54B,H54C), C24(H24A,H24B,H24C), C42(H42A,H42B,H42C), C23(H23A,H23B,H23C),
 C41(H41A,H41B,H41C), C80(H80A,H80B,H80C), C50(H50A,H50B,H50C), C12(H12A,H12B,
 H12C), C27(H27A,H27B,H27C), C68(H68A,H68B,H68C), C81(H81A,H81B,H81C), C11(H11A,
 H11B,H11C), C14(H14A,H14B,H14C), C26(H26A,H26B,H26C), C15(H15A,H15B,H15C),
 C39(H39A,H39B,H39C), C69(H69A,H69B,H69C)
;
_olex2_submission_special_instructions 'No special instructions were received'
_oxdiff_exptl_absorpt_empirical_details
;
Empirical correction (ABSPACK) includes:
- Absorption correction using spherical harmonics
- Frame scaling
;
_oxdiff_exptl_absorpt_empirical_full_max 4.471
_oxdiff_exptl_absorpt_empirical_full_min 0.203

loop_
_space_group_symop_operation_xyz
'x, y, z'
'-x, y+1/2, -z+1/2'
'-x, -y, -z'
'x, -y-1/2, z-1/2'

loop_
_atom_site_label
_atom_site_type_symbol
_atom_site_fract_x
_atom_site_fract_y
_atom_site_fract_z
_atom_site_U_iso_or_equiv
_atom_site_adp_type
_atom_site_occupancy
_atom_site_site_symmetry_order
_atom_site_calc_flag
_atom_site_refinement_flags_posn
_atom_site_refinement_flags_adp
_atom_site_refinement_flags_occupancy
_atom_site_disorder_assembly
_atom_site_disorder_group
Au3 Au 0.58988(2) 0.21704(2) 0.70131(2) 0.02659(5) Uani 1 1 d . . . . .
Au1 Au 0.80780(2) 0.46857(2) 0.70993(2) 0.02547(5) Uani 1 1 d . . . . .
Au2 Au 0.85675(2) 0.30627(2) 0.88942(2) 0.02629(5) Uani 1 1 d . . . . .
P5 P 0.83956(7) 0.27965(6) 0.73732(4) 0.0322(2) Uani 1 1 d . . . . .
P3 P 0.86574(6) 0.37644(5) 0.83402(3) 0.02755(18) Uani 1 1 d . . . . .
P1 P 0.72625(6) 0.36828(5) 0.77306(3) 0.02615(18) Uani 1 1 d . . . . .
P2 P 0.73354(6) 0.36336(5) 0.71179(3) 0.02731(18) Uani 1 1 d . . . . .
P6 P 0.92115(6) 0.28175(6) 0.81686(4) 0.0312(2) Uani 1 1 d . . . . .
P4 P 0.70732(6) 0.24650(6) 0.77891(3) 0.02854(19) Uani 1 1 d . . . . .
P7 P 0.81292(7) 0.19550(6) 0.77626(4) 0.0324(2) Uani 1 1 d . . . . .
N2 N 0.9010(2) 0.62405(18) 0.72436(12) 0.0291(6) Uani 1 1 d . . . . .
N6 N 0.4403(2) 0.23571(19) 0.59487(11) 0.0289(6) Uani 1 1 d . . . . .
N4 N 0.8269(2) 0.17351(19) 0.93805(12) 0.0297(6) Uani 1 1 d . . . . .
N1 N 0.8949(2) 0.55634(18) 0.67055(12) 0.0294(6) Uani 1 1 d . . . . .
N5 N 0.4356(2) 0.12440(18) 0.61990(11) 0.0286(6) Uani 1 1 d . . . . .
N3 N 0.8956(2) 0.2663(2) 0.98677(11) 0.0310(7) Uani 1 1 d . . . . .
C0AA C 0.8704(2) 0.5568(2) 0.70087(13) 0.0273(7) Uani 1 1 d . . . . .
C56 C 0.3660(3) 0.1281(2) 0.57155(14) 0.0333(8) Uani 1 1 d . . . . .
H56 H 0.3252 0.0896 0.5534 0.040 Uiso 1 1 calc R . . . .
C43 C 0.9382(3) 0.3385(2) 1.00820(13) 0.0324(8) Uani 1 1 d . . . . .
C28 C 0.8573(2) 0.2458(2) 0.94044(13) 0.0278(7) Uani 1 1 d . . . . .
C3 C 0.9405(3) 0.6226(2) 0.67529(15) 0.0339(8) Uani 1 1 d . . . . .
H3 H 0.9636 0.6351 0.6581 0.041 Uiso 1 1 calc R . . . .
C55 C 0.4825(2) 0.1911(2) 0.63452(13) 0.0264(7) Uani 1 1 d . . . . .
C57 C 0.3691(3) 0.1980(2) 0.55617(14) 0.0321(8) Uani 1 1 d . . . . .
H57 H 0.3307 0.2173 0.5254 0.039 Uiso 1 1 calc R . . . .
C30 C 0.8894(3) 0.2081(3) 1.01247(15) 0.0375(9) Uani 1 1 d . . . . .
H30 H 0.9112 0.2093 1.0447 0.045 Uiso 1 1 calc R . . . .
C31 C 0.7781(2) 0.1283(2) 0.89484(14) 0.0303(8) Uani 1 1 d . . . . .
C70 C 0.4694(3) 0.3120(2) 0.59335(14) 0.0321(8) Uani 1 1 d . . . . .
C2 C 0.9451(3) 0.6648(2) 0.70885(16) 0.0341(8) Uani 1 1 d . . . . .
H2 H 0.9724 0.7124 0.7199 0.041 Uiso 1 1 calc R . . . .
C34 C 0.6854(3) 0.0472(3) 0.81133(16) 0.0443(11) Uani 1 1 d . . . . .
H34 H 0.6542 0.0206 0.7825 0.053 Uiso 1 1 calc R . . . .
C29 C 0.8458(3) 0.1501(3) 0.98179(15) 0.0370(9) Uani 1 1 d . . . . .
H29 H 0.8312 0.1033 0.9885 0.044 Uiso 1 1 calc R . . . .
C58 C 0.4597(3) 0.0573(2) 0.64951(14) 0.0308(8) Uani 1 1 d . . . . .
C48 C 0.8882(3) 0.3963(3) 1.01036(15) 0.0427(10) Uani 1 1 d . . . . .
C37 C 0.9242(3) 0.0652(3) 0.92151(17) 0.0407(9) Uani 1 1 d . . . . .
H37 H 0.9427 0.0906 0.9515 0.049 Uiso 1 1 calc R . . . .
C59 C 0.4146(3) 0.0412(2) 0.67020(14) 0.0331(8) Uani 1 1 d . . . . .
C44 C 1.0283(3) 0.3456(3) 1.02680(14) 0.0369(9) Uani 1 1 d . . . . .
C71 C 0.4423(3) 0.3729(3) 0.60835(16) 0.0406(9) Uani 1 1 d . . . . .
C17 C 0.9236(4) 0.4282(3) 0.6548(2) 0.0492(12) Uani 1 1 d . . . . .
C35 C 0.6407(3) 0.0965(3) 0.82195(16) 0.0427(10) Uani 1 1 d . . . . .
H35 H 0.5795 0.1012 0.8008 0.051 Uiso 1 1 calc R . . . .
C9 C 0.8226(4) 0.6836(3) 0.7544(2) 0.0473(11) Uani 1 1 d . . . . .
C63 C 0.5266(3) 0.0104(3) 0.65514(16) 0.0380(9) Uani 1 1 d . . . . .
C49 C 1.0786(3) 0.2833(3) 1.02088(18) 0.0459(11) Uani 1 1 d . . . . .
H49 H 1.0371 0.2413 1.0028 0.055 Uiso 1 1 calc R . . . .
C40 C 0.6389(3) 0.1964(3) 0.8753(2) 0.0462(11) Uani 1 1 d . . . . .
H40 H 0.6824 0.2350 0.8969 0.055 Uiso 1 1 calc R . . . .
C60 C 0.4382(3) -0.0249(3) 0.69758(16) 0.0415(10) Uani 1 1 d . . . . .
H60 H 0.4091 -0.0374 0.7116 0.050 Uiso 1 1 calc R . . . .
C65 C 0.2728(3) 0.0532(3) 0.66608(18) 0.0449(10) Uani 1 1 d . . . . .
H65A H 0.2519 0.0090 0.6456 0.067 Uiso 1 1 calc GR . . . .
H65B H 0.2241 0.0873 0.6559 0.067 Uiso 1 1 calc GR . . . .
H65C H 0.2984 0.0373 0.6984 0.067 Uiso 1 1 calc GR . . . .
C22 C 1.0073(4) 0.4235(3) 0.7047(2) 0.0556(13) Uani 1 1 d . . . . .
H22 H 0.9998 0.4582 0.7246 0.067 Uiso 1 1 calc R . . . .
C67 C 0.5726(4) 0.0277(3) 0.6313(2) 0.0524(12) Uani 1 1 d . . . . .
H67 H 0.5588 0.0809 0.6200 0.063 Uiso 1 1 calc R . . . .
C52 C 0.7889(4) 0.3887(3) 0.98476(18) 0.0526(13) Uani 1 1 d . . . . .
H52 H 0.7743 0.3340 0.9811 0.063 Uiso 1 1 calc R . . . .
C53 C 0.7410(4) 0.4243(3) 0.93498(18) 0.0551(13) Uani 1 1 d . . . . .
H53A H 0.7553 0.4778 0.9378 0.083 Uiso 1 1 calc GR . . . .
H53B H 0.6781 0.4184 0.9187 0.083 Uiso 1 1 calc GR . . . .
H53C H 0.7592 0.3990 0.9171 0.083 Uiso 1 1 calc GR . . . .
C8 C 0.8266(5) 0.7070(4) 0.7954(3) 0.0675(18) Uani 1 1 d . . . . .
H8 H 0.7785 0.7324 0.7914 0.081 Uiso 1 1 calc R . . . .
C47 C 0.9344(4) 0.4626(3) 1.03505(18) 0.0550(14) Uani 1 1 d . . . . .
H47 H 0.9044 0.5021 1.0382 0.066 Uiso 1 1 calc R . . . .
C61 C 0.5045(3) -0.0724(3) 0.70424(16) 0.0448(11) Uani 1 1 d . . . . .
H61 H 0.5197 -0.1164 0.7228 0.054 Uiso 1 1 calc R . . . .
C38 C 0.9736(4) 0.1029(4) 0.9031(2) 0.0597(14) Uani 1 1 d . . . . .
H38A H 0.9572 0.0785 0.8739 0.089 Uiso 1 1 calc GR . . . .
H38B H 1.0363 0.0978 0.9266 0.089 Uiso 1 1 calc GR . . . .
H38C H 0.9583 0.1563 0.8972 0.089 Uiso 1 1 calc GR . . . .
C21 C 0.7978(4) 0.5039(4) 0.59049(17) 0.0529(13) Uani 1 1 d . . . . .
C77 C 0.4322(4) 0.3792(4) 0.6787(2) 0.0595(14) Uani 1 1 d . . . . .
H77A H 0.4819 0.3451 0.6961 0.089 Uiso 1 1 calc GR . . . .
H77B H 0.3930 0.3708 0.6882 0.089 Uiso 1 1 calc GR . . . .
H77C H 0.4528 0.4313 0.6855 0.089 Uiso 1 1 calc GR . . . .
C75 C 0.5237(3) 0.3199(3) 0.57756(17) 0.0413(10) Uani 1 1 d . . . . .
C45 C 1.0696(4) 0.4137(3) 1.05044(17) 0.0505(12) Uani 1 1 d . . . . .
H45 H 1.1294 0.4206 1.0635 0.061 Uiso 1 1 calc R . . . .
C78 C 0.3017(4) 0.4161(3) 0.5968(2) 0.0571(13) Uani 1 1 d . . . . .
H78A H 0.3208 0.4686 0.6027 0.086 Uiso 1 1 calc GR . . . .
H78B H 0.2637 0.4074 0.6071 0.086 Uiso 1 1 calc GR . . . .
H78C H 0.2698 0.4054 0.5633 0.086 Uiso 1 1 calc GR . . . .
C10 C 1.0526(4) 0.5898(4) 0.81898(19) 0.0583(14) Uani 1 1 d . . . . .
H10 H 1.0426 0.5810 0.7879 0.070 Uiso 1 1 calc R . . . .
C46 C 1.0236(4) 0.4709(3) 1.05490(18) 0.0552(14) Uani 1 1 d . . . . .
H46 H 1.0528 0.5156 1.0714 0.066 Uiso 1 1 calc R . . . .
C66 C 0.3848(4) 0.1594(3) 0.6999(2) 0.0548(13) Uani 1 1 d . . . . .
H66A H 0.4126 0.1388 0.7315 0.082 Uiso 1 1 calc GR . . . .
H66B H 0.3398 0.1953 0.6934 0.082 Uiso 1 1 calc GR . . . .
H66C H 0.4284 0.1849 0.6977 0.082 Uiso 1 1 calc GR . . . .
C72 C 0.4742(4) 0.4457(3) 0.6087(2) 0.0556(13) Uani 1 1 d . . . . .
H72 H 0.4588 0.4877 0.6192 0.067 Uiso 1 1 calc R . . . .
C51 C 1.1116(4) 0.3129(5) 0.9919(2) 0.0724(19) Uani 1 1 d . . . . .
H51A H 1.0622 0.3306 0.9613 0.109 Uiso 1 1 calc GR . . . .
H51B H 1.1410 0.2722 0.9873 0.109 Uiso 1 1 calc GR . . . .
H51C H 1.1522 0.3544 1.0087 0.109 Uiso 1 1 calc GR . . . .
C54 C 0.7556(5) 0.4260(6) 1.0123(2) 0.094(3) Uani 1 1 d . . . . .
H54A H 0.7868 0.4046 1.0439 0.140 Uiso 1 1 calc GR . . . .
H54B H 0.6933 0.4163 0.9958 0.140 Uiso 1 1 calc GR . . . .
H54C H 0.7657 0.4803 1.0144 0.140 Uiso 1 1 calc GR . . . .
C20 C 0.7706(5) 0.4408(5) 0.5603(2) 0.076(2) Uani 1 1 d . . . . .
H20 H 0.7207 0.4444 0.5289 0.091 Uiso 1 1 calc R . . . .
C24 C 1.0262(5) 0.3448(5) 0.7272(4) 0.098(3) Uani 1 1 d . . . . .
H24A H 0.9720 0.3224 0.7196 0.146 Uiso 1 1 calc GR . . . .
H24B H 1.0673 0.3493 0.7613 0.146 Uiso 1 1 calc GR . . . .
H24C H 1.0512 0.3128 0.7150 0.146 Uiso 1 1 calc GR . . . .
C42 C 0.6038(5) 0.1588(4) 0.9008(3) 0.078(2) Uani 1 1 d . . . . .
H42A H 0.5578 0.1232 0.8796 0.117 Uiso 1 1 calc GR . . . .
H42B H 0.5801 0.1972 0.9106 0.117 Uiso 1 1 calc GR . . . .
H42C H 0.6509 0.1320 0.9284 0.117 Uiso 1 1 calc GR . . . .
C23 C 1.0880(5) 0.4512(5) 0.7072(3) 0.098(3) Uani 1 1 d . . . . .
H23A H 1.0960 0.4199 0.6869 0.147 Uiso 1 1 calc GR . . . .
H23B H 1.1396 0.4476 0.7396 0.147 Uiso 1 1 calc GR . . . .
H23C H 1.0793 0.5035 0.6968 0.147 Uiso 1 1 calc GR . . . .
C41 C 0.5637(6) 0.2378(5) 0.8317(3) 0.096(3) Uani 1 1 d . . . . .
H41A H 0.5855 0.2625 0.8154 0.144 Uiso 1 1 calc GR . . . .
H41B H 0.5393 0.2756 0.8415 0.144 Uiso 1 1 calc GR . . . .
H41C H 0.5184 0.2016 0.8107 0.144 Uiso 1 1 calc GR . . . .
C80 C 0.6495(4) 0.2311(5) 0.6005(3) 0.0744(19) Uani 1 1 d . . . . .
H80A H 0.6873 0.2727 0.6047 0.112 Uiso 1 1 calc GR . . . .
H80B H 0.6650 0.1861 0.5906 0.112 Uiso 1 1 calc GR . . . .
H80C H 0.6567 0.2210 0.6301 0.112 Uiso 1 1 calc GR . . . .
C50 C 1.1545(4) 0.2510(4) 1.0686(2) 0.0676(16) Uani 1 1 d . . . . .
H50A H 1.1971 0.2907 1.0868 0.101 Uiso 1 1 calc GR . . . .
H50B H 1.1823 0.2100 1.0631 0.101 Uiso 1 1 calc GR . . . .
H50C H 1.1321 0.2320 1.0859 0.101 Uiso 1 1 calc GR . . . .
C12 C 1.0609(5) 0.5110(5) 0.8413(3) 0.088(2) Uani 1 1 d . . . . .
H12A H 1.0672 0.5177 0.8710 0.132 Uiso 1 1 calc GR . . . .
H12B H 1.1119 0.4847 0.8471 0.132 Uiso 1 1 calc GR . . . .
H12C H 1.0086 0.4813 0.8198 0.132 Uiso 1 1 calc GR . . . .
C27 C 0.6634(5) 0.5715(6) 0.5729(3) 0.095(3) Uani 1 1 d . . . . .
H27A H 0.6223 0.5365 0.5482 0.142 Uiso 1 1 calc GR . . . .
H27B H 0.6364 0.6212 0.5667 0.142 Uiso 1 1 calc GR . . . .
H27C H 0.6794 0.5532 0.6033 0.142 Uiso 1 1 calc GR . . . .
C68 C 0.6726(4) 0.0209(4) 0.6656(3) 0.0753(19) Uani 1 1 d . . . . .
H68A H 0.6936 0.0544 0.6924 0.113 Uiso 1 1 calc GR . . . .
H68B H 0.6993 0.0350 0.6495 0.113 Uiso 1 1 calc GR . . . .
H68C H 0.6881 -0.0310 0.6767 0.113 Uiso 1 1 calc GR . . . .
C81 C 0.5396(7) 0.2662(6) 0.5143(3) 0.093(3) Uani 1 1 d . . . . .
H81A H 0.4776 0.2732 0.4897 0.139 Uiso 1 1 calc GR . . . .
H81B H 0.5611 0.2229 0.5066 0.139 Uiso 1 1 calc GR . . . .
H81C H 0.5715 0.3114 0.5165 0.139 Uiso 1 1 calc GR . . . .
C11 C 1.1379(4) 0.6367(5) 0.8496(2) 0.076(2) Uani 1 1 d . . . . .
H11A H 1.1333 0.6824 0.8326 0.114 Uiso 1 1 calc GR . . . .
H11B H 1.1873 0.6067 0.8560 0.114 Uiso 1 1 calc GR . . . .
H11C H 1.1466 0.6504 0.8792 0.114 Uiso 1 1 calc GR . . . .
C14 C 0.7071(5) 0.7777(4) 0.6973(4) 0.086(2) Uani 1 1 d . . . . .
H14A H 0.6904 0.7875 0.7187 0.129 Uiso 1 1 calc GR . . . .
H14B H 0.6564 0.7838 0.6648 0.129 Uiso 1 1 calc GR . . . .
H14C H 0.7524 0.8133 0.7036 0.129 Uiso 1 1 calc GR . . . .
C19 C 0.8168(6) 0.3737(5) 0.5767(3) 0.087(3) Uani 1 1 d . . . . .
H19 H 0.7963 0.3317 0.5563 0.104 Uiso 1 1 calc R . . . .
C26 C 0.7248(7) 0.6041(7) 0.5254(3) 0.120(4) Uani 1 1 d . . . . .
H26A H 0.7783 0.6207 0.5295 0.181 Uiso 1 1 calc GR . . . .
H26B H 0.6835 0.6460 0.5136 0.181 Uiso 1 1 calc GR . . . .
H26C H 0.6993 0.5625 0.5030 0.181 Uiso 1 1 calc GR . . . .
C79 C 0.5530(3) 0.2523(3) 0.56218(18) 0.0470(11) Uani 1 1 d . . . . .
H79 H 0.5163 0.2083 0.5581 0.056 Uiso 1 1 calc R . . . .
C32 C 0.8249(3) 0.0769(2) 0.88620(15) 0.0348(8) Uani 1 1 d . . . . .
C5 C 0.9738(4) 0.6315(3) 0.81000(17) 0.0477(11) Uani 1 1 d . . . . .
C76 C 0.3820(3) 0.3638(3) 0.62452(18) 0.0465(11) Uani 1 1 d . . . . .
H76 H 0.3609 0.3107 0.6184 0.056 Uiso 1 1 calc R . . . .
C36 C 0.6863(3) 0.1394(2) 0.86395(16) 0.0358(9) Uani 1 1 d . . . . .
C4 C 0.8977(3) 0.6470(2) 0.76373(16) 0.0364(9) Uani 1 1 d . . . . .
C33 C 0.7766(3) 0.0366(3) 0.84304(18) 0.0423(10) Uani 1 1 d . . . . .
H33 H 0.8055 0.0026 0.8354 0.051 Uiso 1 1 calc R . . . .
C16 C 0.8728(3) 0.4944(3) 0.63777(16) 0.0369(9) Uani 1 1 d . . . . .
C64 C 0.3430(3) 0.0946(3) 0.66348(16) 0.0384(9) Uani 1 1 d . . . . .
H64 H 0.3130 0.1175 0.6316 0.046 Uiso 1 1 calc R . . . .
C62 C 0.5482(3) -0.0549(3) 0.68350(18) 0.0455(11) Uani 1 1 d . . . . .
H62 H 0.5929 -0.0871 0.6885 0.055 Uiso 1 1 calc R . . . .
C13 C 0.7423(4) 0.6962(3) 0.7047(2) 0.0566(14) Uani 1 1 d . . . . .
H13 H 0.7589 0.6874 0.6825 0.068 Uiso 1 1 calc R . . . .
C74 C 0.5525(4) 0.3945(3) 0.5780(2) 0.0601(14) Uani 1 1 d . . . . .
H74 H 0.5886 0.4029 0.5677 0.072 Uiso 1 1 calc R . . . .
C73 C 0.5282(5) 0.4556(3) 0.5935(3) 0.0684(17) Uani 1 1 d . . . . .
H73 H 0.5487 0.5044 0.5937 0.082 Uiso 1 1 calc R . . . .
C25 C 0.7459(4) 0.5774(4) 0.5733(2) 0.0643(16) Uani 1 1 d . . . . .
H25 H 0.7835 0.6169 0.5968 0.077 Uiso 1 1 calc R . . . .
C15 C 0.6683(4) 0.6386(4) 0.6925(3) 0.0711(18) Uani 1 1 d . . . . .
H15A H 0.6906 0.5873 0.6972 0.107 Uiso 1 1 calc GR . . . .
H15B H 0.6190 0.6452 0.6597 0.107 Uiso 1 1 calc GR . . . .
H15C H 0.6494 0.6477 0.7129 0.107 Uiso 1 1 calc GR . . . .
C18 C 0.8923(5) 0.3661(4) 0.6220(3) 0.0719(19) Uani 1 1 d . . . . .
H18 H 0.9232 0.3201 0.6314 0.086 Uiso 1 1 calc R . . . .
C6 C 0.9721(5) 0.6557(4) 0.8485(2) 0.0629(16) Uani 1 1 d . . . . .
H6 H 1.0206 0.6462 0.8796 0.076 Uiso 1 1 calc R . . . .
C39 C 0.9480(5) -0.0197(4) 0.9325(3) 0.0717(18) Uani 1 1 d . . . . .
H39A H 0.9182 -0.0413 0.9454 0.108 Uiso 1 1 calc GR . . . .
H39B H 1.0109 -0.0249 0.9554 0.108 Uiso 1 1 calc GR . . . .
H39C H 0.9299 -0.0462 0.9036 0.108 Uiso 1 1 calc GR . . . .
C69 C 0.5365(5) -0.0241(5) 0.5873(3) 0.083(2) Uani 1 1 d . . . . .
H69A H 0.5533 -0.0763 0.5976 0.125 Uiso 1 1 calc GR . . . .
H69B H 0.5606 -0.0081 0.5702 0.125 Uiso 1 1 calc GR . . . .
H69C H 0.4730 -0.0204 0.5668 0.125 Uiso 1 1 calc GR . . . .
C7 C 0.9004(5) 0.6927(4) 0.8408(3) 0.0719(19) Uani 1 1 d . . . . .
H7 H 0.9011 0.7088 0.8669 0.086 Uiso 1 1 calc R . . . .
O1 O 1.2376(4) 0.3654(6) 0.9518(2) 0.137(3) Uani 1 1 d . . . . .
C82 C 1.1710(5) 0.3262(7) 0.9101(3) 0.101(3) Uani 1 1 d . . . . .
H82A H 1.1580 0.2777 0.9187 0.121 Uiso 1 1 calc R . . . .
H82B H 1.1171 0.3566 0.8929 0.121 Uiso 1 1 calc R . . . .
C85 C 1.2009(10) 0.3136(7) 0.8811(5) 0.135(5) Uani 1 1 d . . . . .
H85A H 1.1623 0.3382 0.8503 0.163 Uiso 1 1 calc R . . . .
H85B H 1.2038 0.2592 0.8763 0.163 Uiso 1 1 calc R . . . .
C83 C 1.2969(7) 0.3935(7) 0.9422(3) 0.112(3) Uani 1 1 d . . . . .
H83A H 1.2822 0.4460 0.9308 0.134 Uiso 1 1 calc R . . . .
H83B H 1.3570 0.3923 0.9709 0.134 Uiso 1 1 calc R . . . .
C84 C 1.2899(12) 0.3482(9) 0.9085(7) 0.196(9) Uani 1 1 d . . . . .
H84A H 1.3349 0.3085 0.9232 0.236 Uiso 1 1 calc R . . . .
H84B H 1.2981 0.3781 0.8874 0.236 Uiso 1 1 calc R . . . .

loop_
_atom_site_aniso_label
_atom_site_aniso_U_11
_atom_site_aniso_U_22
_atom_site_aniso_U_33
_atom_site_aniso_U_23
_atom_site_aniso_U_13
_atom_site_aniso_U_12
Au3 0.02433(8) 0.02705(8) 0.02584(8) -0.00034(5) 0.01298(6) -0.00366(5)
Au1 0.02999(8) 0.02582(8) 0.02505(8) 0.00234(5) 0.01845(7) -0.00171(5)
Au2 0.02891(8) 0.02891(8) 0.02280(8) -0.00227(5) 0.01592(7) -0.00470(5)
P5 0.0362(5) 0.0352(5) 0.0343(5) -0.0052(4) 0.0255(4) -0.0007(4)
P3 0.0303(4) 0.0287(4) 0.0265(4) -0.0045(3) 0.0180(4) -0.0069(3)
P1 0.0269(4) 0.0285(4) 0.0278(4) -0.0012(3) 0.0185(4) -0.0007(3)
P2 0.0313(4) 0.0272(4) 0.0258(4) 0.0003(3) 0.0178(4) -0.0043(3)
P6 0.0253(4) 0.0353(5) 0.0326(5) -0.0018(4) 0.0165(4) 0.0000(4)
P4 0.0273(4) 0.0314(5) 0.0260(4) 0.0015(3) 0.0148(4) -0.0068(3)
P7 0.0343(5) 0.0255(4) 0.0341(5) -0.0006(4) 0.0178(4) 0.0002(4)
N2 0.0323(15) 0.0267(15) 0.0356(16) 0.0013(12) 0.0238(14) -0.0033(12)
N6 0.0278(15) 0.0290(15) 0.0275(15) -0.0009(12) 0.0145(13) -0.0004(12)
N4 0.0298(15) 0.0307(16) 0.0306(16) 0.0038(13) 0.0186(13) -0.0010(12)
N1 0.0357(16) 0.0275(15) 0.0316(16) 0.0051(12) 0.0233(14) 0.0018(13)
N5 0.0269(14) 0.0286(15) 0.0285(15) -0.0030(12) 0.0150(13) -0.0008(12)
N3 0.0295(15) 0.0384(17) 0.0254(15) 0.0009(13) 0.0160(13) -0.0022(13)
C0AA 0.0282(17) 0.0286(18) 0.0306(18) 0.0047(14) 0.0200(15) 0.0020(14)
C56 0.0273(17) 0.035(2) 0.0325(19) -0.0060(15) 0.0141(16) -0.0041(15)
C43 0.038(2) 0.038(2) 0.0220(16) -0.0008(15) 0.0178(16) -0.0034(16)
C28 0.0257(16) 0.0329(19) 0.0249(17) 0.0017(14) 0.0146(14) -0.0013(14)
C3 0.040(2) 0.035(2) 0.040(2) 0.0066(16) 0.0308(18) 0.0001(16)
C55 0.0232(16) 0.0284(18) 0.0272(17) -0.0009(13) 0.0142(14) -0.0005(13)
C57 0.0286(18) 0.036(2) 0.0274(18) 0.0003(15) 0.0134(16) 0.0011(15)
C30 0.040(2) 0.050(2) 0.0251(19) 0.0072(17) 0.0204(18) -0.0007(18)
C31 0.0289(17) 0.0293(18) 0.0309(18) 0.0016(14) 0.0163(15) -0.0045(14)
C70 0.0308(18) 0.0299(19) 0.0302(19) 0.0016(14) 0.0145(16) -0.0019(14)
C2 0.037(2) 0.0311(19) 0.045(2) 0.0012(16) 0.0298(18) -0.0035(16)
C34 0.053(3) 0.040(2) 0.035(2) -0.0037(18) 0.022(2) -0.017(2)
C29 0.040(2) 0.038(2) 0.035(2) 0.0086(16) 0.0225(18) -0.0003(17)
C58 0.0297(18) 0.0261(17) 0.0286(18) -0.0016(14) 0.0123(15) -0.0021(14)
C48 0.052(3) 0.047(2) 0.030(2) 0.0089(18) 0.024(2) 0.010(2)
C37 0.041(2) 0.044(2) 0.044(2) 0.0093(19) 0.028(2) 0.0078(18)
C59 0.0342(19) 0.0305(19) 0.0307(19) -0.0021(15) 0.0165(16) -0.0032(15)
C44 0.039(2) 0.043(2) 0.0267(18) -0.0042(16) 0.0177(17) -0.0071(17)
C71 0.043(2) 0.032(2) 0.041(2) -0.0012(17) 0.0201(19) 0.0011(17)
C17 0.072(3) 0.037(2) 0.073(3) -0.004(2) 0.062(3) -0.003(2)
C35 0.035(2) 0.038(2) 0.040(2) 0.0061(18) 0.0125(18) -0.0107(17)
C9 0.055(3) 0.042(2) 0.073(3) -0.007(2) 0.053(3) -0.007(2)
C63 0.038(2) 0.035(2) 0.039(2) -0.0059(17) 0.0204(18) 0.0024(17)
C49 0.036(2) 0.055(3) 0.046(3) -0.013(2) 0.024(2) -0.0042(19)
C40 0.028(2) 0.038(2) 0.061(3) 0.000(2) 0.019(2) 0.0002(17)
C60 0.047(2) 0.036(2) 0.035(2) 0.0029(17) 0.0204(19) -0.0049(18)
C65 0.037(2) 0.053(3) 0.047(2) 0.005(2) 0.025(2) -0.0026(19)
C22 0.069(3) 0.042(3) 0.077(4) 0.018(2) 0.055(3) 0.024(2)
C67 0.051(3) 0.043(3) 0.075(4) 0.005(2) 0.043(3) 0.012(2)
C52 0.053(3) 0.065(3) 0.046(3) 0.016(2) 0.032(2) 0.024(2)
C53 0.055(3) 0.064(3) 0.044(3) 0.008(2) 0.027(2) 0.024(3)
C8 0.089(5) 0.060(3) 0.103(5) -0.016(3) 0.085(5) -0.016(3)
C47 0.085(4) 0.042(3) 0.038(2) 0.0027(19) 0.036(3) 0.013(2)
C61 0.053(3) 0.028(2) 0.038(2) 0.0047(17) 0.018(2) 0.0021(18)
C38 0.042(3) 0.076(4) 0.067(3) 0.017(3) 0.035(3) 0.005(2)
C21 0.058(3) 0.078(4) 0.038(2) -0.010(2) 0.036(2) -0.020(3)
C77 0.063(3) 0.061(3) 0.051(3) -0.002(2) 0.031(3) 0.022(3)
C75 0.040(2) 0.042(2) 0.040(2) 0.0041(18) 0.0212(19) -0.0011(18)
C45 0.054(3) 0.051(3) 0.035(2) -0.008(2) 0.019(2) -0.015(2)
C78 0.051(3) 0.056(3) 0.056(3) -0.009(2) 0.026(2) 0.007(2)
C10 0.048(3) 0.074(4) 0.041(3) 0.008(2) 0.020(2) -0.001(3)
C46 0.079(4) 0.044(3) 0.034(2) -0.0090(19) 0.027(3) -0.012(2)
C66 0.057(3) 0.046(3) 0.085(4) -0.018(3) 0.055(3) -0.009(2)
C72 0.065(3) 0.029(2) 0.073(4) -0.003(2) 0.039(3) -0.002(2)
C51 0.052(3) 0.110(6) 0.066(4) 0.004(4) 0.041(3) 0.008(3)
C54 0.081(5) 0.161(8) 0.056(4) 0.024(4) 0.049(4) 0.054(5)
C20 0.083(4) 0.104(6) 0.060(4) -0.036(4) 0.053(4) -0.030(4)
C24 0.080(4) 0.081(5) 0.166(8) 0.072(5) 0.090(6) 0.032(4)
C42 0.096(5) 0.078(4) 0.093(5) 0.025(4) 0.074(4) 0.036(4)
C23 0.076(5) 0.097(6) 0.109(6) 0.049(5) 0.047(5) -0.007(4)
C41 0.098(6) 0.106(6) 0.112(6) 0.061(5) 0.077(5) 0.067(5)
C80 0.050(3) 0.090(5) 0.069(4) -0.015(4) 0.027(3) 0.012(3)
C50 0.065(4) 0.073(4) 0.060(3) -0.001(3) 0.033(3) 0.012(3)
C12 0.076(5) 0.070(4) 0.100(6) 0.015(4) 0.041(4) -0.004(4)
C27 0.076(5) 0.112(7) 0.100(6) 0.041(5) 0.054(5) 0.008(4)
C68 0.049(3) 0.080(4) 0.100(5) -0.008(4) 0.046(4) -0.004(3)
C81 0.118(7) 0.113(6) 0.063(4) 0.008(4) 0.062(5) 0.030(5)
C11 0.058(3) 0.089(5) 0.065(4) 0.016(3) 0.026(3) -0.013(3)
C14 0.078(5) 0.057(4) 0.139(7) 0.016(4) 0.072(5) 0.016(3)
C19 0.103(6) 0.106(6) 0.091(5) -0.063(5) 0.079(5) -0.046(5)
C26 0.100(6) 0.173(10) 0.071(5) 0.048(6) 0.039(5) -0.031(6)
C79 0.043(2) 0.060(3) 0.046(3) 0.001(2) 0.030(2) -0.001(2)
C32 0.041(2) 0.0306(19) 0.036(2) 0.0043(15) 0.0239(18) -0.0032(16)
C5 0.058(3) 0.052(3) 0.040(2) -0.004(2) 0.032(2) -0.020(2)
C76 0.052(3) 0.038(2) 0.052(3) -0.005(2) 0.032(2) 0.007(2)
C36 0.0323(19) 0.0272(18) 0.043(2) 0.0068(16) 0.0188(18) -0.0041(15)
C4 0.050(2) 0.0325(19) 0.043(2) -0.0049(17) 0.036(2) -0.0124(17)
C33 0.058(3) 0.034(2) 0.048(2) -0.0019(18) 0.038(2) -0.0046(19)
C16 0.049(2) 0.038(2) 0.041(2) -0.0019(17) 0.035(2) -0.0047(18)
C64 0.037(2) 0.044(2) 0.040(2) 0.0052(18) 0.0251(18) 0.0023(17)
C62 0.045(2) 0.033(2) 0.050(3) -0.0022(19) 0.023(2) 0.0105(18)
C13 0.052(3) 0.053(3) 0.088(4) 0.007(3) 0.054(3) 0.007(2)
C74 0.060(3) 0.057(3) 0.070(4) 0.009(3) 0.041(3) -0.009(3)
C73 0.075(4) 0.036(3) 0.094(5) 0.009(3) 0.049(4) -0.009(3)
C25 0.050(3) 0.085(4) 0.045(3) 0.019(3) 0.019(2) -0.007(3)
C15 0.047(3) 0.063(4) 0.110(5) -0.001(3) 0.049(3) 0.003(3)
C18 0.107(5) 0.048(3) 0.112(6) -0.020(3) 0.093(5) -0.006(3)
C6 0.087(4) 0.071(4) 0.050(3) -0.014(3) 0.050(3) -0.029(3)
C39 0.064(4) 0.055(3) 0.082(4) 0.021(3) 0.034(3) 0.020(3)
C69 0.076(4) 0.125(7) 0.070(4) -0.018(4) 0.055(4) 0.006(4)
C7 0.101(5) 0.080(4) 0.069(4) -0.029(3) 0.069(4) -0.036(4)
O1 0.080(4) 0.265(11) 0.059(3) -0.003(4) 0.035(3) -0.047(5)
C82 0.065(4) 0.166(9) 0.056(4) 0.010(5) 0.025(3) -0.023(5)
C85 0.187(13) 0.122(9) 0.142(10) -0.040(8) 0.121(10) -0.054(9)
C83 0.110(7) 0.155(10) 0.090(6) -0.013(6) 0.069(6) -0.043(7)
C84 0.241(17) 0.183(14) 0.30(2) -0.131(15) 0.237(18) -0.133(14)

loop_
_atom_type_symbol
_atom_type_description
_atom_type_scat_dispersion_real
_atom_type_scat_dispersion_imag
_atom_type_scat_source
C C 0.0181 0.0091 'International Tables Vol C Tables 4.2.6.8 and 6.1.1.4'
H H 0.0000 0.0000 'International Tables Vol C Tables 4.2.6.8 and 6.1.1.4'
Au Au -4.4197 7.2980 'International Tables Vol C Tables 4.2.6.8 and 6.1.1.4'
N N 0.0311 0.0180 'International Tables Vol C Tables 4.2.6.8 and 6.1.1.4'
O O 0.0492 0.0322 'International Tables Vol C Tables 4.2.6.8 and 6.1.1.4'
P P 0.2955 0.4335 'International Tables Vol C Tables 4.2.6.8 and 6.1.1.4'

loop_
_geom_angle_atom_site_label_1
_geom_angle_atom_site_label_2
_geom_angle_atom_site_label_3
_geom_angle
_geom_angle_site_symmetry_1
_geom_angle_site_symmetry_3
_geom_angle_publ_flag
C55 Au3 P4 176.86(11) . . ?
C0AA Au1 P2 173.26(11) . . ?
C28 Au2 P3 176.43(11) . . ?
P2 P5 P6 107.30(5) . . ?
P2 P5 P7 102.98(5) . . ?
P7 P5 P6 60.31(5) . . ?
P1 P3 Au2 98.25(4) . . ?
P1 P3 P6 99.77(5) . . ?
P6 P3 Au2 94.88(5) . . ?
P2 P1 P3 103.15(5) . . ?
P2 P1 P4 98.75(5) . . ?
P4 P1 P3 97.96(5) . . ?
P5 P2 Au1 97.62(5) . . ?
P1 P2 Au1 111.21(5) . . ?
P1 P2 P5 100.38(5) . . ?
P5 P6 P7 59.73(5) . . ?
P3 P6 P5 104.39(5) . . ?
P3 P6 P7 106.59(5) . . ?
P1 P4 Au3 101.79(4) . . ?
P1 P4 P7 101.42(5) . . ?
P7 P4 Au3 97.44(5) . . ?
P5 P7 P6 59.96(5) . . ?
P4 P7 P5 105.48(5) . . ?
P4 P7 P6 101.49(5) . . ?
C0AA N2 C2 110.6(3) . . ?
C0AA N2 C4 124.8(3) . . ?
C2 N2 C4 124.2(3) . . ?
C55 N6 C57 111.5(3) . . ?
C55 N6 C70 123.6(3) . . ?
C57 N6 C70 124.9(3) . . ?
C28 N4 C31 124.0(3) . . ?
C28 N4 C29 111.6(3) . . ?
C29 N4 C31 124.3(3) . . ?
C0AA N1 C3 110.8(3) . . ?
C0AA N1 C16 122.3(3) . . ?
C3 N1 C16 126.8(3) . . ?
C56 N5 C58 124.9(3) . . ?
C55 N5 C56 110.7(3) . . ?
C55 N5 C58 124.3(3) . . ?
C28 N3 C43 125.9(3) . . ?
C28 N3 C30 111.7(3) . . ?
C30 N3 C43 122.4(3) . . ?
N2 C0AA Au1 129.8(3) . . ?
N2 C0AA N1 104.6(3) . . ?
N1 C0AA Au1 125.4(3) . . ?
N5 C56 H56 126.6 . . ?
C57 C56 N5 106.8(3) . . ?
C57 C56 H56 126.6 . . ?
C48 C43 N3 118.3(4) . . ?
C48 C43 C44 124.0(4) . . ?
C44 C43 N3 117.7(4) . . ?
N4 C28 Au2 129.0(3) . . ?
N3 C28 Au2 127.3(3) . . ?
N3 C28 N4 103.4(3) . . ?
N1 C3 H3 126.4 . . ?
C2 C3 N1 107.3(3) . . ?
C2 C3 H3 126.4 . . ?
N6 C55 Au3 128.5(3) . . ?
N6 C55 N5 104.3(3) . . ?
N5 C55 Au3 127.2(3) . . ?
N6 C57 H57 126.6 . . ?
C56 C57 N6 106.8(3) . . ?
C56 C57 H57 126.6 . . ?
N3 C30 H30 126.7 . . ?
C29 C30 N3 106.7(4) . . ?
C29 C30 H30 126.7 . . ?
C32 C31 N4 118.2(3) . . ?
C32 C31 C36 124.0(4) . . ?
C36 C31 N4 117.8(4) . . ?
C71 C70 N6 118.0(4) . . ?
C71 C70 C75 124.0(4) . . ?
C75 C70 N6 118.0(4) . . ?
N2 C2 H2 126.7 . . ?
C3 C2 N2 106.6(4) . . ?
C3 C2 H2 126.7 . . ?
C35 C34 H34 119.5 . . ?
C35 C34 C33 121.1(4) . . ?
C33 C34 H34 119.5 . . ?
N4 C29 H29 126.7 . . ?
C30 C29 N4 106.6(4) . . ?
C30 C29 H29 126.7 . . ?
C59 C58 N5 119.2(4) . . ?
C59 C58 C63 123.3(4) . . ?
C63 C58 N5 117.4(4) . . ?
C43 C48 C52 121.5(5) . . ?
C47 C48 C43 116.0(5) . . ?
C47 C48 C52 122.4(5) . . ?
C38 C37 H37 107.7 . . ?
C38 C37 C39 111.4(5) . . ?
C32 C37 H37 107.7 . . ?
C32 C37 C38 110.3(4) . . ?
C32 C37 C39 111.8(4) . . ?
C39 C37 H37 107.7 . . ?
C58 C59 C64 121.3(4) . . ?
C60 C59 C58 117.6(4) . . ?
C60 C59 C64 121.1(4) . . ?
C43 C44 C49 122.3(4) . . ?
C45 C44 C43 116.6(4) . . ?
C45 C44 C49 121.1(4) . . ?
C70 C71 C72 117.2(5) . . ?
C70 C71 C76 123.6(4) . . ?
C72 C71 C76 119.3(4) . . ?
C16 C17 C22 121.7(4) . . ?
C16 C17 C18 115.7(6) . . ?
C18 C17 C22 122.6(5) . . ?
C34 C35 H35 119.7 . . ?
C34 C35 C36 120.7(4) . . ?
C36 C35 H35 119.7 . . ?
C8 C9 C13 122.4(5) . . ?
C4 C9 C8 115.4(6) . . ?
C4 C9 C13 122.2(5) . . ?
C58 C63 C67 122.4(4) . . ?
C62 C63 C58 116.6(4) . . ?
C62 C63 C67 121.0(4) . . ?
C44 C49 H49 107.6 . . ?
C44 C49 C51 110.5(5) . . ?
C44 C49 C50 112.3(4) . . ?
C51 C49 H49 107.6 . . ?
C50 C49 H49 107.6 . . ?
C50 C49 C51 110.9(5) . . ?
C42 C40 H40 107.6 . . ?
C42 C40 C41 108.7(5) . . ?
C42 C40 C36 111.6(4) . . ?
C41 C40 H40 107.6 . . ?
C41 C40 C36 113.5(5) . . ?
C36 C40 H40 107.6 . . ?
C59 C60 H60 119.6 . . ?
C61 C60 C59 120.8(5) . . ?
C61 C60 H60 119.6 . . ?
H65A C65 H65B 109.5 . . ?
H65A C65 H65C 109.5 . . ?
H65B C65 H65C 109.5 . . ?
C64 C65 H65A 109.5 . . ?
C64 C65 H65B 109.5 . . ?
C64 C65 H65C 109.5 . . ?
C17 C22 H22 106.9 . . ?
C17 C22 C24 114.3(6) . . ?
C17 C22 C23 112.3(5) . . ?
C24 C22 H22 106.9 . . ?
C24 C22 C23 109.2(5) . . ?
C23 C22 H22 106.9 . . ?
C63 C67 H67 107.7 . . ?
C63 C67 C68 112.2(5) . . ?
C63 C67 C69 110.4(5) . . ?
C68 C67 H67 107.7 . . ?
C68 C67 C69 111.1(5) . . ?
C69 C67 H67 107.7 . . ?
C48 C52 H52 108.2 . . ?
C48 C52 C53 109.9(5) . . ?
C48 C52 C54 112.9(5) . . ?
C53 C52 H52 108.2 . . ?
C53 C52 C54 109.4(5) . . ?
C54 C52 H52 108.2 . . ?
C52 C53 H53A 109.5 . . ?
C52 C53 H53B 109.5 . . ?
C52 C53 H53C 109.5 . . ?
H53A C53 H53B 109.5 . . ?
H53A C53 H53C 109.5 . . ?
H53B C53 H53C 109.5 . . ?
C9 C8 H8 119.4 . . ?
C7 C8 C9 121.2(6) . . ?
C7 C8 H8 119.4 . . ?
C48 C47 H47 119.2 . . ?
C46 C47 C48 121.7(5) . . ?
C46 C47 H47 119.2 . . ?
C60 C61 H61 119.8 . . ?
C62 C61 C60 120.4(4) . . ?
C62 C61 H61 119.8 . . ?
C37 C38 H38A 109.5 . . ?
C37 C38 H38B 109.5 . . ?
C37 C38 H38C 109.5 . . ?
H38A C38 H38B 109.5 . . ?
H38A C38 H38C 109.5 . . ?
H38B C38 H38C 109.5 . . ?
C20 C21 C16 117.1(6) . . ?
C20 C21 C25 120.6(6) . . ?
C16 C21 C25 122.2(5) . . ?
H77A C77 H77B 109.5 . . ?
H77A C77 H77C 109.5 . . ?
H77B C77 H77C 109.5 . . ?
C76 C77 H77A 109.5 . . ?
C76 C77 H77B 109.5 . . ?
C76 C77 H77C 109.5 . . ?
C70 C75 C79 122.7(4) . . ?
C70 C75 C74 116.1(5) . . ?
C74 C75 C79 121.2(5) . . ?
C44 C45 H45 119.4 . . ?
C46 C45 C44 121.3(5) . . ?
C46 C45 H45 119.4 . . ?
H78A C78 H78B 109.5 . . ?
H78A C78 H78C 109.5 . . ?
H78B C78 H78C 109.5 . . ?
C76 C78 H78A 109.5 . . ?
C76 C78 H78B 109.5 . . ?
C76 C78 H78C 109.5 . . ?
C12 C10 H10 107.5 . . ?
C11 C10 H10 107.5 . . ?
C11 C10 C12 111.7(5) . . ?
C5 C10 H10 107.5 . . ?
C5 C10 C12 110.1(5) . . ?
C5 C10 C11 112.2(6) . . ?
C47 C46 H46 119.8 . . ?
C45 C46 C47 120.4(5) . . ?
C45 C46 H46 119.8 . . ?
H66A C66 H66B 109.5 . . ?
H66A C66 H66C 109.5 . . ?
H66B C66 H66C 109.5 . . ?
C64 C66 H66A 109.5 . . ?
C64 C66 H66B 109.5 . . ?
C64 C66 H66C 109.5 . . ?
C71 C72 H72 119.8 . . ?
C73 C72 C71 120.3(5) . . ?
C73 C72 H72 119.8 . . ?
C49 C51 H51A 109.5 . . ?
C49 C51 H51B 109.5 . . ?
C49 C51 H51C 109.5 . . ?
H51A C51 H51B 109.5 . . ?
H51A C51 H51C 109.5 . . ?
H51B C51 H51C 109.5 . . ?
C52 C54 H54A 109.5 . . ?
C52 C54 H54B 109.5 . . ?
C52 C54 H54C 109.5 . . ?
H54A C54 H54B 109.5 . . ?
H54A C54 H54C 109.5 . . ?
H54B C54 H54C 109.5 . . ?
C21 C20 H20 119.9 . . ?
C19 C20 C21 120.2(7) . . ?
C19 C20 H20 119.9 . . ?
C22 C24 H24A 109.5 . . ?
C22 C24 H24B 109.5 . . ?
C22 C24 H24C 109.5 . . ?
H24A C24 H24B 109.5 . . ?
H24A C24 H24C 109.5 . . ?
H24B C24 H24C 109.5 . . ?
C40 C42 H42A 109.5 . . ?
C40 C42 H42B 109.5 . . ?
C40 C42 H42C 109.5 . . ?
H42A C42 H42B 109.5 . . ?
H42A C42 H42C 109.5 . . ?
H42B C42 H42C 109.5 . . ?
C22 C23 H23A 109.5 . . ?
C22 C23 H23B 109.5 . . ?
C22 C23 H23C 109.5 . . ?
H23A C23 H23B 109.5 . . ?
H23A C23 H23C 109.5 . . ?
H23B C23 H23C 109.5 . . ?
C40 C41 H41A 109.5 . . ?
C40 C41 H41B 109.5 . . ?
C40 C41 H41C 109.5 . . ?
H41A C41 H41B 109.5 . . ?
H41A C41 H41C 109.5 . . ?
H41B C41 H41C 109.5 . . ?
H80A C80 H80B 109.5 . . ?
H80A C80 H80C 109.5 . . ?
H80B C80 H80C 109.5 . . ?
C79 C80 H80A 109.5 . . ?
C79 C80 H80B 109.5 . . ?
C79 C80 H80C 109.5 . . ?
C49 C50 H50A 109.5 . . ?
C49 C50 H50B 109.5 . . ?
C49 C50 H50C 109.5 . . ?
H50A C50 H50B 109.5 . . ?
H50A C50 H50C 109.5 . . ?
H50B C50 H50C 109.5 . . ?
C10 C12 H12A 109.5 . . ?
C10 C12 H12B 109.5 . . ?
C10 C12 H12C 109.5 . . ?
H12A C12 H12B 109.5 . . ?
H12A C12 H12C 109.5 . . ?
H12B C12 H12C 109.5 . . ?
H27A C27 H27B 109.5 . . ?
H27A C27 H27C 109.5 . . ?
H27B C27 H27C 109.5 . . ?
C25 C27 H27A 109.5 . . ?
C25 C27 H27B 109.5 . . ?
C25 C27 H27C 109.5 . . ?
C67 C68 H68A 109.5 . . ?
C67 C68 H68B 109.5 . . ?
C67 C68 H68C 109.5 . . ?
H68A C68 H68B 109.5 . . ?
H68A C68 H68C 109.5 . . ?
H68B C68 H68C 109.5 . . ?
H81A C81 H81B 109.5 . . ?
H81A C81 H81C 109.5 . . ?
H81B C81 H81C 109.5 . . ?
C79 C81 H81A 109.5 . . ?
C79 C81 H81B 109.5 . . ?
C79 C81 H81C 109.5 . . ?
C10 C11 H11A 109.5 . . ?
C10 C11 H11B 109.5 . . ?
C10 C11 H11C 109.5 . . ?
H11A C11 H11B 109.5 . . ?
H11A C11 H11C 109.5 . . ?
H11B C11 H11C 109.5 . . ?
H14A C14 H14B 109.5 . . ?
H14A C14 H14C 109.5 . . ?
H14B C14 H14C 109.5 . . ?
C13 C14 H14A 109.5 . . ?
C13 C14 H14B 109.5 . . ?
C13 C14 H14C 109.5 . . ?
C20 C19 H19 118.8 . . ?
C20 C19 C18 122.3(6) . . ?
C18 C19 H19 118.8 . . ?
H26A C26 H26B 109.5 . . ?
H26A C26 H26C 109.5 . . ?
H26B C26 H26C 109.5 . . ?
C25 C26 H26A 109.5 . . ?
C25 C26 H26B 109.5 . . ?
C25 C26 H26C 109.5 . . ?
C75 C79 C80 111.4(5) . . ?
C75 C79 C81 112.3(5) . . ?
C75 C79 H79 107.5 . . ?
C80 C79 C81 110.3(6) . . ?
C80 C79 H79 107.5 . . ?
C81 C79 H79 107.5 . . ?
C31 C32 C37 122.1(4) . . ?
C31 C32 C33 116.9(4) . . ?
C33 C32 C37 121.0(4) . . ?
C4 C5 C10 123.1(4) . . ?
C6 C5 C10 120.1(5) . . ?
C6 C5 C4 116.8(5) . . ?
C71 C76 C77 111.3(4) . . ?
C71 C76 C78 111.7(4) . . ?
C71 C76 H76 108.0 . . ?
C77 C76 H76 108.0 . . ?
C78 C76 C77 109.8(4) . . ?
C78 C76 H76 108.0 . . ?
C31 C36 C40 121.6(4) . . ?
C35 C36 C31 116.9(4) . . ?
C35 C36 C40 121.5(4) . . ?
C9 C4 N2 119.3(4) . . ?
C9 C4 C5 124.2(4) . . ?
C5 C4 N2 116.5(4) . . ?
C34 C33 C32 120.3(5) . . ?
C34 C33 H33 119.8 . . ?
C32 C33 H33 119.8 . . ?
C17 C16 N1 118.6(4) . . ?
C17 C16 C21 124.1(5) . . ?
C21 C16 N1 117.2(4) . . ?
C59 C64 C65 113.1(4) . . ?
C59 C64 H64 107.6 . . ?
C65 C64 H64 107.6 . . ?
C66 C64 C59 110.2(4) . . ?
C66 C64 C65 110.5(4) . . ?
C66 C64 H64 107.6 . . ?
C63 C62 H62 119.3 . . ?
C61 C62 C63 121.3(4) . . ?
C61 C62 H62 119.3 . . ?
C9 C13 C14 112.0(6) . . ?
C9 C13 H13 108.1 . . ?
C9 C13 C15 110.8(5) . . ?
C14 C13 H13 108.1 . . ?
C14 C13 C15 109.6(5) . . ?
C15 C13 H13 108.1 . . ?
C75 C74 H74 119.4 . . ?
C73 C74 C75 121.2(5) . . ?
C73 C74 H74 119.4 . . ?
C72 C73 H73 119.4 . . ?
C74 C73 C72 121.1(5) . . ?
C74 C73 H73 119.4 . . ?
C21 C25 C27 110.9(6) . . ?
C21 C25 C26 113.0(7) . . ?
C21 C25 H25 106.8 . . ?
C27 C25 C26 112.2(6) . . ?
C27 C25 H25 106.8 . . ?
C26 C25 H25 106.8 . . ?
C13 C15 H15A 109.5 . . ?
C13 C15 H15B 109.5 . . ?
C13 C15 H15C 109.5 . . ?
H15A C15 H15B 109.5 . . ?
H15A C15 H15C 109.5 . . ?
H15B C15 H15C 109.5 . . ?
C17 C18 H18 119.8 . . ?
C19 C18 C17 120.4(7) . . ?
C19 C18 H18 119.8 . . ?
C5 C6 H6 119.7 . . ?
C7 C6 C5 120.7(6) . . ?
C7 C6 H6 119.7 . . ?
C37 C39 H39A 109.5 . . ?
C37 C39 H39B 109.5 . . ?
C37 C39 H39C 109.5 . . ?
H39A C39 H39B 109.5 . . ?
H39A C39 H39C 109.5 . . ?
H39B C39 H39C 109.5 . . ?
C67 C69 H69A 109.5 . . ?
C67 C69 H69B 109.5 . . ?
C67 C69 H69C 109.5 . . ?
H69A C69 H69B 109.5 . . ?
H69A C69 H69C 109.5 . . ?
H69B C69 H69C 109.5 . . ?
C8 C7 H7 119.2 . . ?
C6 C7 C8 121.6(6) . . ?
C6 C7 H7 119.2 . . ?
C83 O1 C82 106.0(7) . . ?
O1 C82 H82A 109.9 . . ?
O1 C82 H82B 109.9 . . ?
H82A C82 H82B 108.3 . . ?
C85 C82 O1 108.7(8) . . ?
C85 C82 H82A 109.9 . . ?
C85 C82 H82B 109.9 . . ?
C82 C85 H85A 111.0 . . ?
C82 C85 H85B 111.0 . . ?
C82 C85 C84 103.7(10) . . ?
H85A C85 H85B 109.0 . . ?
C84 C85 H85A 111.0 . . ?
C84 C85 H85B 111.0 . . ?
O1 C83 H83A 110.3 . . ?
O1 C83 H83B 110.3 . . ?
H83A C83 H83B 108.5 . . ?
C84 C83 O1 107.2(9) . . ?
C84 C83 H83A 110.3 . . ?
C84 C83 H83B 110.3 . . ?
C85 C84 H84A 110.1 . . ?
C85 C84 H84B 110.1 . . ?
C83 C84 C85 107.8(11) . . ?
C83 C84 H84A 110.1 . . ?
C83 C84 H84B 110.1 . . ?
H84A C84 H84B 108.5 . . ?

loop_
_geom_bond_atom_site_label_1
_geom_bond_atom_site_label_2
_geom_bond_distance
_geom_bond_site_symmetry_2
_geom_bond_publ_flag
Au3 P4 2.3191(9) . ?
Au3 C55 2.033(4) . ?
Au1 P2 2.3138(9) . ?
Au1 C0AA 2.053(4) . ?
Au2 P3 2.3418(9) . ?
Au2 C28 2.035(4) . ?
P5 P2 2.1810(14) . ?
P5 P6 2.2252(15) . ?
P5 P7 2.2202(15) . ?
P3 P1 2.1934(13) . ?
P3 P6 2.1941(14) . ?
P1 P2 2.1792(13) . ?
P1 P4 2.1808(13) . ?
P6 P7 2.2330(14) . ?
P4 P7 2.1925(15) . ?
N2 C0AA 1.348(5) . ?
N2 C2 1.397(5) . ?
N2 C4 1.440(5) . ?
N6 C55 1.355(5) . ?
N6 C57 1.382(5) . ?
N6 C70 1.446(5) . ?
N4 C28 1.363(5) . ?
N4 C31 1.444(5) . ?
N4 C29 1.388(5) . ?
N1 C0AA 1.350(5) . ?
N1 C3 1.383(5) . ?
N1 C16 1.437(5) . ?
N5 C56 1.394(5) . ?
N5 C55 1.362(5) . ?
N5 C58 1.441(5) . ?
N3 C43 1.442(5) . ?
N3 C28 1.360(5) . ?
N3 C30 1.389(5) . ?
C56 H56 0.9300 . ?
C56 C57 1.342(6) . ?
C43 C48 1.397(6) . ?
C43 C44 1.403(6) . ?
C3 H3 0.9300 . ?
C3 C2 1.325(6) . ?
C57 H57 0.9300 . ?
C30 H30 0.9300 . ?
C30 C29 1.342(7) . ?
C31 C32 1.390(6) . ?
C31 C36 1.401(6) . ?
C70 C71 1.393(6) . ?
C70 C75 1.395(7) . ?
C2 H2 0.9300 . ?
C34 H34 0.9300 . ?
C34 C35 1.378(8) . ?
C34 C33 1.393(7) . ?
C29 H29 0.9300 . ?
C58 C59 1.397(6) . ?
C58 C63 1.400(6) . ?
C48 C52 1.514(7) . ?
C48 C47 1.396(8) . ?
C37 H37 0.9800 . ?
C37 C38 1.525(7) . ?
C37 C32 1.519(6) . ?
C37 C39 1.528(7) . ?
C59 C60 1.387(6) . ?
C59 C64 1.523(6) . ?
C44 C49 1.517(7) . ?
C44 C45 1.391(6) . ?
C71 C72 1.397(7) . ?
C71 C76 1.510(7) . ?
C17 C22 1.505(9) . ?
C17 C16 1.387(7) . ?
C17 C18 1.420(8) . ?
C35 H35 0.9300 . ?
C35 C36 1.392(7) . ?
C9 C8 1.419(8) . ?
C9 C4 1.388(7) . ?
C9 C13 1.494(9) . ?
C63 C67 1.511(7) . ?
C63 C62 1.396(7) . ?
C49 H49 0.9800 . ?
C49 C51 1.522(8) . ?
C49 C50 1.519(8) . ?
C40 H40 0.9800 . ?
C40 C42 1.505(9) . ?
C40 C41 1.512(8) . ?
C40 C36 1.515(7) . ?
C60 H60 0.9300 . ?
C60 C61 1.385(7) . ?
C65 H65A 0.9600 . ?
C65 H65B 0.9600 . ?
C65 H65C 0.9600 . ?
C65 C64 1.531(6) . ?
C22 H22 0.9800 . ?
C22 C24 1.513(8) . ?
C22 C23 1.521(9) . ?
C67 H67 0.9800 . ?
C67 C68 1.517(8) . ?
C67 C69 1.540(9) . ?
C52 H52 0.9800 . ?
C52 C53 1.527(7) . ?
C52 C54 1.536(8) . ?
C53 H53A 0.9600 . ?
C53 H53B 0.9600 . ?
C53 H53C 0.9600 . ?
C8 H8 0.9300 . ?
C8 C7 1.377(11) . ?
C47 H47 0.9300 . ?
C47 C46 1.381(9) . ?
C61 H61 0.9300 . ?
C61 C62 1.383(8) . ?
C38 H38A 0.9600 . ?
C38 H38B 0.9600 . ?
C38 H38C 0.9600 . ?
C21 C20 1.390(9) . ?
C21 C16 1.407(7) . ?
C21 C25 1.502(9) . ?
C77 H77A 0.9600 . ?
C77 H77B 0.9600 . ?
C77 H77C 0.9600 . ?
C77 C76 1.546(7) . ?
C75 C79 1.513(7) . ?
C75 C74 1.403(7) . ?
C45 H45 0.9300 . ?
C45 C46 1.374(8) . ?
C78 H78A 0.9600 . ?
C78 H78B 0.9600 . ?
C78 H78C 0.9600 . ?
C78 C76 1.520(7) . ?
C10 H10 0.9800 . ?
C10 C12 1.538(9) . ?
C10 C11 1.531(9) . ?
C10 C5 1.493(8) . ?
C46 H46 0.9300 . ?
C66 H66A 0.9600 . ?
C66 H66B 0.9600 . ?
C66 H66C 0.9600 . ?
C66 C64 1.522(7) . ?
C72 H72 0.9300 . ?
C72 C73 1.377(9) . ?
C51 H51A 0.9600 . ?
C51 H51B 0.9600 . ?
C51 H51C 0.9600 . ?
C54 H54A 0.9600 . ?
C54 H54B 0.9600 . ?
C54 H54C 0.9600 . ?
C20 H20 0.9300 . ?
C20 C19 1.364(13) . ?
C24 H24A 0.9600 . ?
C24 H24B 0.9600 . ?
C24 H24C 0.9600 . ?
C42 H42A 0.9600 . ?
C42 H42B 0.9600 . ?
C42 H42C 0.9600 . ?
C23 H23A 0.9600 . ?
C23 H23B 0.9600 . ?
C23 H23C 0.9600 . ?
C41 H41A 0.9600 . ?
C41 H41B 0.9600 . ?
C41 H41C 0.9600 . ?
C80 H80A 0.9600 . ?
C80 H80B 0.9600 . ?
C80 H80C 0.9600 . ?
C80 C79 1.528(8) . ?
C50 H50A 0.9600 . ?
C50 H50B 0.9600 . ?
C50 H50C 0.9600 . ?
C12 H12A 0.9600 . ?
C12 H12B 0.9600 . ?
C12 H12C 0.9600 . ?
C27 H27A 0.9600 . ?
C27 H27B 0.9600 . ?
C27 H27C 0.9600 . ?
C27 C25 1.517(10) . ?
C68 H68A 0.9600 . ?
C68 H68B 0.9600 . ?
C68 H68C 0.9600 . ?
C81 H81A 0.9600 . ?
C81 H81B 0.9600 . ?
C81 H81C 0.9600 . ?
C81 C79 1.529(8) . ?
C11 H11A 0.9600 . ?
C11 H11B 0.9600 . ?
C11 H11C 0.9600 . ?
C14 H14A 0.9600 . ?
C14 H14B 0.9600 . ?
C14 H14C 0.9600 . ?
C14 C13 1.523(8) . ?
C19 H19 0.9300 . ?
C19 C18 1.369(12) . ?
C26 H26A 0.9600 . ?
C26 H26B 0.9600 . ?
C26 H26C 0.9600 . ?
C26 C25 1.524(9) . ?
C79 H79 0.9800 . ?
C32 C33 1.397(6) . ?
C5 C4 1.410(7) . ?
C5 C6 1.400(7) . ?
C76 H76 0.9800 . ?
C33 H33 0.9300 . ?
C64 H64 0.9800 . ?
C62 H62 0.9300 . ?
C13 H13 0.9800 . ?
C13 C15 1.546(8) . ?
C74 H74 0.9300 . ?
C74 C73 1.373(10) . ?
C73 H73 0.9300 . ?
C25 H25 0.9800 . ?
C15 H15A 0.9600 . ?
C15 H15B 0.9600 . ?
C15 H15C 0.9600 . ?
C18 H18 0.9300 . ?
C6 H6 0.9300 . ?
C6 C7 1.355(11) . ?
C39 H39A 0.9600 . ?
C39 H39B 0.9600 . ?
C39 H39C 0.9600 . ?
C69 H69A 0.9600 . ?
C69 H69B 0.9600 . ?
C69 H69C 0.9600 . ?
C7 H7 0.9300 . ?
O1 C82 1.411(11) . ?
O1 C83 1.402(10) . ?
C82 H82A 0.9700 . ?
C82 H82B 0.9700 . ?
C82 C85 1.404(14) . ?
C85 H85A 0.9700 . ?
C85 H85B 0.9700 . ?
C85 C84 1.473(18) . ?
C83 H83A 0.9700 . ?
C83 H83B 0.9700 . ?
C83 C84 1.341(15) . ?
C84 H84A 0.9700 . ?
C84 H84B 0.9700 . ?
